data_4076951
loop_
_publ_author_name
'Takemoto, Shin'
'Kawamura, Harumi'
'Yamada, Yoshiaki'
'Okada, Takayoshi'
'Ono, Atsushi'
'Yoshikawa, Eri'
'Mizobe, Yasushi'
'Hidai, Masanobu'

_publ_section_title
;
 Ruthenium Complexes Containing Bis(diarylamido)/Thioether
 Ligands:&#x00A0; Synthesis and Their Catalysis for the Hydrogenation of
 Benzonitrile
;
_journal_issue 19
_journal_name_full Organometallics
_journal_page_first 3897
_journal_paper_doi 10.1021/om020340o
_journal_volume 21
_journal_year 2002
_chemical_formula_sum 'C34 H48 N4 P2 Ru S'
_chemical_formula_weight 707.83
_chemical_name_systematic
; 
 ? 
;
_space_group_IT_number 14
_symmetry_cell_setting monoclinic
_symmetry_space_group_name_Hall '-P 2yab'
_symmetry_space_group_name_H-M 'P 1 21/a 1'
_atom_sites_solution_hydrogens geom
_atom_sites_solution_primary direct
_atom_sites_solution_secondary difmap
_audit_creation_method SHELXL-97
_cell_angle_alpha 90.00
_cell_angle_beta 108.639(4)
_cell_angle_gamma 90.00
_cell_formula_units_Z 4
_cell_length_a 17.236(6)
_cell_length_b 11.625(4)
_cell_length_c 18.245(6)
_cell_measurement_temperature 293(2)
_cell_volume 3464(2)
_computing_cell_refinement 'Rigaku CrystalClear'
_computing_data_collection 'Rigaku CrystalClear'
_computing_data_reduction 'Rigaku CrystalClear'
_computing_structure_refinement 'SHELXL-97 (Sheldrick, 1997)'
_computing_structure_solution SIR92
_diffrn_ambient_temperature 293(2)
_diffrn_measured_fraction_theta_full 0.990
_diffrn_measured_fraction_theta_max 0.990
_diffrn_measurement_device_type 'Rigaku MercuryCCD'
_diffrn_radiation_monochromator graphite
_diffrn_radiation_source 'fine-focus sealed tube'
_diffrn_radiation_type MoK\a
_diffrn_radiation_wavelength 0.71070
_diffrn_reflns_av_R_equivalents 0.0425
_diffrn_reflns_av_sigmaI/netI 0.0471
_diffrn_reflns_limit_h_max 22
_diffrn_reflns_limit_h_min -20
_diffrn_reflns_limit_k_max 15
_diffrn_reflns_limit_k_min -11
_diffrn_reflns_limit_l_max 22
_diffrn_reflns_limit_l_min -23
_diffrn_reflns_number 25280
_diffrn_reflns_theta_full 27.48
_diffrn_reflns_theta_max 27.48
_diffrn_reflns_theta_min 3.33
_exptl_absorpt_coefficient_mu 0.634
_exptl_absorpt_correction_T_max 0.9393
_exptl_absorpt_correction_T_min 0.7855
_exptl_absorpt_correction_type empirical
_exptl_crystal_density_diffrn 1.357
_exptl_crystal_density_method 'not measured'
_exptl_crystal_F_000 1480
_exptl_crystal_size_max 0.40
_exptl_crystal_size_mid 0.10
_exptl_crystal_size_min 0.10
_refine_diff_density_max 0.596
_refine_diff_density_min -0.374
_refine_diff_density_rms 0.074
_refine_ls_extinction_method none
_refine_ls_goodness_of_fit_ref 1.062
_refine_ls_hydrogen_treatment mixed
_refine_ls_matrix_type full
_refine_ls_number_parameters 379
_refine_ls_number_reflns 7861
_refine_ls_number_restraints 0
_refine_ls_restrained_S_all 1.062
_refine_ls_R_factor_all 0.0769
_refine_ls_R_factor_gt 0.0502
_refine_ls_shift/su_max 0.002
_refine_ls_shift/su_mean 0.000
_refine_ls_structure_factor_coef Fsqd
_refine_ls_weighting_details 'calc w=1/[\s^2^(Fo^2^)+(0.0525P)^2^+2.1780P] where P=(Fo^2^+2Fc^2^)/3'
_refine_ls_weighting_scheme calc
_refine_ls_wR_factor_gt 0.1062
_refine_ls_wR_factor_ref 0.1152
_reflns_number_gt 6066
_reflns_number_total 7861
_reflns_threshold_expression >2sigma(I)
_cod_data_source_file om020340o.cif
_cod_data_source_block '[(PMe3)2(N2H4)Ru[Xy2NSN](5)'
_cod_depositor_comments
;
The following automatic conversions were performed:
'_atom_site_symetry_multiplicity' tag replaced with
'_atom_site_symmetry_multiplicity'.

Automatic conversion script
Id: cif_correct_tags 1440 2010-10-19 06:21:57Z saulius 

The following automatic conversions were performed:

'_symmetry_cell_setting' value 'Monoclinic' changed to 'monoclinic'
according to /home/saulius/struct/CIF-dictionaries/cif_core.dic
dictionary named 'cif_core.dic' version 2.4.1 from 2010-06-29.

Automatic conversion script
Id: cif_fix_values 1715 2011-07-08 13:25:40Z adriana 
;
_cod_database_code 4076951

loop_
_symmetry_equiv_pos_as_xyz
'x, y, z'
'-x+1/2, y+1/2, -z'
'-x, -y, -z'
'x-1/2, -y-1/2, z'

loop_
_atom_site_label
_atom_site_type_symbol
_atom_site_fract_x
_atom_site_fract_y
_atom_site_fract_z
_atom_site_U_iso_or_equiv
_atom_site_adp_type
_atom_site_occupancy
_atom_site_symmetry_multiplicity
_atom_site_calc_flag
_atom_site_refinement_flags
Ru1 Ru 0.338033(16) 0.15476(2) 0.737266(15) 0.03168(9) Uani 1 1 d .
S1 S 0.44033(5) 0.04681(7) 0.71887(5) 0.0378(2) Uani 1 1 d .
P1 P 0.31423(6) 0.02035(8) 0.81913(6) 0.0425(2) Uani 1 1 d .
P2 P 0.24473(6) 0.08459(8) 0.62473(6) 0.0419(2) Uani 1 1 d .
N1 N 0.43563(18) 0.2231(2) 0.83354(16) 0.0390(7) Uani 1 1 d .
N2 N 0.37662(17) 0.2791(2) 0.66530(16) 0.0362(6) Uani 1 1 d .
N3 N 0.25420(17) 0.2734(2) 0.76420(17) 0.0393(7) Uani 1 1 d .
N4 N 0.1653(3) 0.2516(4) 0.7309(3) 0.0903(14) Uani 1 1 d .
C1 C 0.5115(2) 0.1777(3) 0.8486(2) 0.0384(8) Uani 1 1 d .
C2 C 0.5815(2) 0.2123(4) 0.9090(2) 0.0488(9) Uani 1 1 d .
H2 H 0.5777 0.2747 0.9396 0.059 Uiso 1 1 calc R
C3 C 0.6553(2) 0.1561(4) 0.9241(2) 0.0587(11) Uani 1 1 d .
H3 H 0.7001 0.1810 0.9648 0.070 Uiso 1 1 calc R
C4 C 0.6644(2) 0.0629(4) 0.8797(3) 0.0626(12) Uani 1 1 d .
H4 H 0.7139 0.0235 0.8915 0.075 Uiso 1 1 calc R
C5 C 0.5983(2) 0.0304(4) 0.8179(2) 0.0520(10) Uani 1 1 d .
H5 H 0.6034 -0.0311 0.7872 0.062 Uiso 1 1 calc R
C6 C 0.5242(2) 0.0880(3) 0.8007(2) 0.0388(8) Uani 1 1 d .
C7 C 0.4268(2) 0.2367(3) 0.62682(19) 0.0374(8) Uani 1 1 d .
C8 C 0.4449(2) 0.2947(3) 0.5655(2) 0.0457(9) Uani 1 1 d .
H8 H 0.4241 0.3682 0.5515 0.055 Uiso 1 1 calc R
C9 C 0.4925(3) 0.2444(4) 0.5264(2) 0.0541(11) Uani 1 1 d .
H9 H 0.5028 0.2849 0.4865 0.065 Uiso 1 1 calc R
C10 C 0.5253(3) 0.1359(4) 0.5444(2) 0.0565(11) Uani 1 1 d .
H10 H 0.5582 0.1040 0.5182 0.068 Uiso 1 1 calc R
C11 C 0.5078(2) 0.0756(3) 0.6027(2) 0.0476(9) Uani 1 1 d .
H11 H 0.5280 0.0014 0.6149 0.057 Uiso 1 1 calc R
C12 C 0.4606(2) 0.1249(3) 0.6430(2) 0.0376(8) Uani 1 1 d .
C13 C 0.4225(2) 0.3045(3) 0.8873(2) 0.0399(8) Uani 1 1 d .
C14 C 0.4032(2) 0.4178(3) 0.8653(2) 0.0417(8) Uani 1 1 d .
H14 H 0.4025 0.4416 0.8165 0.050 Uiso 1 1 calc R
C15 C 0.3848(2) 0.4971(3) 0.9148(2) 0.0439(8) Uani 1 1 d .
C16 C 0.3874(2) 0.4607(4) 0.9872(2) 0.0492(9) Uani 1 1 d .
H16 H 0.3755 0.5128 1.0208 0.059 Uiso 1 1 calc R
C17 C 0.4072(3) 0.3487(4) 1.0114(2) 0.0520(10) Uani 1 1 d .
C18 C 0.4249(2) 0.2719(4) 0.9609(2) 0.0510(10) Uani 1 1 d .
H18 H 0.4387 0.1966 0.9768 0.061 Uiso 1 1 calc R
C19 C 0.3667(2) 0.3992(3) 0.66450(19) 0.0362(7) Uani 1 1 d .
C20 C 0.4346(2) 0.4739(3) 0.6819(2) 0.0407(8) Uani 1 1 d .
H20 H 0.4869 0.4429 0.6935 0.049 Uiso 1 1 calc R
C21 C 0.4255(2) 0.5926(3) 0.6822(2) 0.0435(8) Uani 1 1 d .
C22 C 0.3472(3) 0.6385(3) 0.6676(2) 0.0476(9) Uani 1 1 d .
H22 H 0.3407 0.7178 0.6687 0.057 Uiso 1 1 calc R
C23 C 0.2797(2) 0.5684(3) 0.6515(2) 0.0451(9) Uani 1 1 d .
C24 C 0.2891(2) 0.4493(3) 0.6485(2) 0.0402(8) Uani 1 1 d .
H24 H 0.2429 0.4024 0.6356 0.048 Uiso 1 1 calc R
C25 C 0.3625(3) 0.6187(3) 0.8889(3) 0.0649(12) Uani 1 1 d .
H25A H 0.3114 0.6382 0.8963 0.097 Uiso 1 1 calc R
H25B H 0.3574 0.6258 0.8351 0.097 Uiso 1 1 calc R
H25C H 0.4045 0.6698 0.9187 0.097 Uiso 1 1 calc R
C26 C 0.4098(4) 0.3114(5) 1.0914(3) 0.0910(19) Uani 1 1 d .
H26A H 0.4020 0.3772 1.1201 0.137 Uiso 1 1 calc R
H26B H 0.4620 0.2770 1.1175 0.137 Uiso 1 1 calc R
H26C H 0.3672 0.2564 1.0874 0.137 Uiso 1 1 calc R
C27 C 0.4984(3) 0.6717(4) 0.6976(3) 0.0593(11) Uani 1 1 d .
H27A H 0.5472 0.6309 0.7259 0.089 Uiso 1 1 calc R
H27B H 0.4912 0.7366 0.7272 0.089 Uiso 1 1 calc R
H27C H 0.5031 0.6978 0.6493 0.089 Uiso 1 1 calc R
C28 C 0.1951(3) 0.6197(4) 0.6347(3) 0.0699(13) Uani 1 1 d .
H28A H 0.1985 0.7020 0.6326 0.105 Uiso 1 1 calc R
H28B H 0.1731 0.5982 0.6749 0.105 Uiso 1 1 calc R
H28C H 0.1600 0.5914 0.5859 0.105 Uiso 1 1 calc R
C29 C 0.4050(3) -0.0422(4) 0.8899(3) 0.0635(12) Uani 1 1 d .
H29A H 0.3890 -0.0837 0.9282 0.095 Uiso 1 1 calc R
H29B H 0.4424 0.0181 0.9144 0.095 Uiso 1 1 calc R
H29C H 0.4313 -0.0938 0.8641 0.095 Uiso 1 1 calc R
C30 C 0.2605(3) -0.1139(4) 0.7830(3) 0.0757(14) Uani 1 1 d .
H30A H 0.2821 -0.1470 0.7453 0.114 Uiso 1 1 calc R
H30B H 0.2032 -0.0986 0.7594 0.114 Uiso 1 1 calc R
H30C H 0.2681 -0.1667 0.8251 0.114 Uiso 1 1 calc R
C31 C 0.2572(3) 0.0675(4) 0.8823(3) 0.0737(15) Uani 1 1 d .
H31A H 0.2043 0.0951 0.8515 0.111 Uiso 1 1 calc R
H31B H 0.2866 0.1282 0.9152 0.111 Uiso 1 1 calc R
H31C H 0.2506 0.0040 0.9134 0.111 Uiso 1 1 calc R
C32 C 0.2155(3) 0.1828(4) 0.5429(2) 0.0553(10) Uani 1 1 d .
H32A H 0.1812 0.1433 0.4980 0.083 Uiso 1 1 calc R
H32B H 0.2638 0.2102 0.5330 0.083 Uiso 1 1 calc R
H32C H 0.1862 0.2468 0.5545 0.083 Uiso 1 1 calc R
C33 C 0.2776(3) -0.0382(4) 0.5782(3) 0.0779(15) Uani 1 1 d .
H33A H 0.2370 -0.0534 0.5291 0.117 Uiso 1 1 calc R
H33B H 0.2842 -0.1048 0.6107 0.117 Uiso 1 1 calc R
H33C H 0.3288 -0.0203 0.5704 0.117 Uiso 1 1 calc R
C34 C 0.1427(3) 0.0329(5) 0.6191(3) 0.0872(17) Uani 1 1 d .
H34A H 0.1246 0.0719 0.6571 0.131 Uiso 1 1 calc R
H34B H 0.1449 -0.0484 0.6289 0.131 Uiso 1 1 calc R
H34C H 0.1052 0.0480 0.5685 0.131 Uiso 1 1 calc R

loop_
_atom_site_aniso_label
_atom_site_aniso_U_11
_atom_site_aniso_U_22
_atom_site_aniso_U_33
_atom_site_aniso_U_23
_atom_site_aniso_U_13
_atom_site_aniso_U_12
Ru1 0.03228(14) 0.02974(14) 0.03449(14) 0.00183(11) 0.01275(10) 0.00499(11)
S1 0.0378(4) 0.0325(4) 0.0440(5) -0.0013(4) 0.0145(4) 0.0063(3)
P1 0.0454(5) 0.0368(5) 0.0497(5) 0.0091(4) 0.0212(5) 0.0063(4)
P2 0.0379(5) 0.0397(5) 0.0452(5) -0.0002(4) 0.0092(4) 0.0006(4)
N1 0.0394(15) 0.0370(15) 0.0385(16) -0.0037(13) 0.0093(13) 0.0062(13)
N2 0.0388(15) 0.0352(15) 0.0380(15) 0.0010(12) 0.0170(13) 0.0023(13)
N3 0.0371(15) 0.0375(15) 0.0458(17) 0.0003(13) 0.0170(14) 0.0083(13)
N4 0.061(3) 0.097(4) 0.108(4) -0.019(3) 0.021(3) 0.015(2)
C1 0.0377(18) 0.0398(19) 0.0376(18) 0.0080(15) 0.0120(15) 0.0017(15)
C2 0.046(2) 0.058(2) 0.041(2) 0.0032(18) 0.0106(17) -0.0032(19)
C3 0.037(2) 0.083(3) 0.051(2) 0.012(2) 0.0063(18) -0.008(2)
C4 0.034(2) 0.087(3) 0.063(3) 0.022(3) 0.011(2) 0.017(2)
C5 0.045(2) 0.058(2) 0.055(2) 0.009(2) 0.0193(19) 0.0121(19)
C6 0.0342(17) 0.0428(19) 0.0409(19) 0.0078(16) 0.0138(15) 0.0061(15)
C7 0.0382(18) 0.0403(18) 0.0335(17) -0.0049(14) 0.0115(15) -0.0063(15)
C8 0.054(2) 0.047(2) 0.0394(19) -0.0023(17) 0.0195(18) -0.0053(18)
C9 0.059(2) 0.070(3) 0.040(2) -0.0117(19) 0.025(2) -0.019(2)
C10 0.052(2) 0.075(3) 0.053(2) -0.024(2) 0.030(2) -0.009(2)
C11 0.045(2) 0.048(2) 0.052(2) -0.0144(18) 0.0186(18) 0.0004(18)
C12 0.0353(17) 0.0443(19) 0.0357(18) -0.0071(15) 0.0150(15) -0.0025(15)
C13 0.0397(19) 0.0412(18) 0.0372(18) -0.0043(15) 0.0098(15) -0.0004(15)
C14 0.048(2) 0.0408(19) 0.0345(18) -0.0008(15) 0.0101(16) -0.0029(16)
C15 0.043(2) 0.044(2) 0.042(2) -0.0080(16) 0.0116(16) -0.0030(16)
C16 0.042(2) 0.061(2) 0.043(2) -0.0155(19) 0.0126(17) 0.0027(19)
C17 0.052(2) 0.069(3) 0.0354(19) 0.0007(19) 0.0151(17) 0.012(2)
C18 0.059(2) 0.054(2) 0.042(2) 0.0073(18) 0.0181(19) 0.012(2)
C19 0.0455(19) 0.0341(17) 0.0316(17) 0.0021(14) 0.0158(15) 0.0024(15)
C20 0.0423(19) 0.0433(19) 0.0369(18) 0.0018(15) 0.0131(16) 0.0027(16)
C21 0.055(2) 0.043(2) 0.0344(18) -0.0013(16) 0.0165(17) -0.0056(18)
C22 0.062(2) 0.0362(19) 0.045(2) 0.0005(16) 0.0181(19) 0.0054(18)
C23 0.049(2) 0.0398(19) 0.046(2) 0.0057(16) 0.0156(18) 0.0096(17)
C24 0.0422(19) 0.0380(18) 0.0406(19) 0.0025(15) 0.0137(16) 0.0029(15)
C25 0.090(3) 0.039(2) 0.070(3) -0.009(2) 0.032(3) 0.002(2)
C26 0.122(5) 0.113(5) 0.051(3) 0.015(3) 0.045(3) 0.032(4)
C27 0.064(3) 0.053(3) 0.064(3) -0.004(2) 0.025(2) -0.016(2)
C28 0.059(3) 0.051(2) 0.099(4) 0.005(2) 0.025(3) 0.013(2)
C29 0.059(3) 0.059(3) 0.073(3) 0.028(2) 0.021(2) 0.013(2)
C30 0.094(4) 0.045(2) 0.084(4) 0.011(2) 0.024(3) -0.011(3)
C31 0.093(4) 0.070(3) 0.080(3) 0.021(3) 0.058(3) 0.020(3)
C32 0.062(3) 0.057(2) 0.040(2) 0.0020(18) 0.0060(19) -0.001(2)
C33 0.078(3) 0.060(3) 0.074(3) -0.030(2) -0.007(3) 0.009(3)
C34 0.050(3) 0.113(5) 0.087(4) 0.024(3) 0.005(3) -0.025(3)

loop_
_atom_type_symbol
_atom_type_description
_atom_type_scat_dispersion_real
_atom_type_scat_dispersion_imag
_atom_type_scat_source
C C 0.0033 0.0016 'International Tables Vol C Tables 4.2.6.8 and 6.1.1.4'
H H 0.0000 0.0000 'International Tables Vol C Tables 4.2.6.8 and 6.1.1.4'
N N 0.0061 0.0033 'International Tables Vol C Tables 4.2.6.8 and 6.1.1.4'
P P 0.1023 0.0942 'International Tables Vol C Tables 4.2.6.8 and 6.1.1.4'
S S 0.1246 0.1234 'International Tables Vol C Tables 4.2.6.8 and 6.1.1.4'
Ru Ru -1.2594 0.8363 'International Tables Vol C Tables 4.2.6.8 and 6.1.1.4'

loop_
_geom_angle_atom_site_label_1
_geom_angle_atom_site_label_2
_geom_angle_atom_site_label_3
_geom_angle
N1 Ru1 N3 89.07(11)
N1 Ru1 N2 86.43(11)
N3 Ru1 N2 93.90(11)
N1 Ru1 S1 83.34(8)
N3 Ru1 S1 171.94(8)
N2 Ru1 S1 82.97(8)
N1 Ru1 P1 88.63(9)
N3 Ru1 P1 90.86(8)
N2 Ru1 P1 173.08(8)
S1 Ru1 P1 91.65(4)
N1 Ru1 P2 172.58(8)
N3 Ru1 P2 95.80(9)
N2 Ru1 P2 87.65(8)
S1 Ru1 P2 91.51(4)
P1 Ru1 P2 96.88(4)
C6 S1 C12 101.92(16)
C6 S1 Ru1 100.80(12)
C12 S1 Ru1 100.81(12)
C30 P1 C29 97.8(2)
C30 P1 C31 99.9(3)
C29 P1 C31 100.7(2)
C30 P1 Ru1 121.57(17)
C29 P1 Ru1 116.12(14)
C31 P1 Ru1 116.95(16)
C32 P2 C34 98.7(2)
C32 P2 C33 98.8(2)
C34 P2 C33 98.7(3)
C32 P2 Ru1 116.01(14)
C34 P2 Ru1 123.24(19)
C33 P2 Ru1 116.97(16)
C1 N1 C13 118.2(3)
C1 N1 Ru1 118.2(2)
C13 N1 Ru1 123.3(2)
C7 N2 C19 116.6(3)
C7 N2 Ru1 115.6(2)
C19 N2 Ru1 127.0(2)
N4 N3 Ru1 118.5(2)
N1 C1 C2 125.3(3)
N1 C1 C6 119.3(3)
C2 C1 C6 115.4(3)
C3 C2 C1 121.7(4)
C3 C2 H2 119.1
C1 C2 H2 119.1
C2 C3 C4 121.5(4)
C2 C3 H3 119.2
C4 C3 H3 119.2
C5 C4 C3 118.2(4)
C5 C4 H4 120.9
C3 C4 H4 120.9
C6 C5 C4 121.0(4)
C6 C5 H5 119.5
C4 C5 H5 119.5
C5 C6 C1 121.8(3)
C5 C6 S1 120.1(3)
C1 C6 S1 118.1(3)
N2 C7 C8 124.5(3)
N2 C7 C12 120.6(3)
C8 C7 C12 114.8(3)
C9 C8 C7 121.5(4)
C9 C8 H8 119.3
C7 C8 H8 119.3
C10 C9 C8 122.1(4)
C10 C9 H9 119.0
C8 C9 H9 119.0
C9 C10 C11 118.3(4)
C9 C10 H10 120.9
C11 C10 H10 120.9
C12 C11 C10 120.5(4)
C12 C11 H11 119.7
C10 C11 H11 119.7
C11 C12 C7 122.8(3)
C11 C12 S1 119.8(3)
C7 C12 S1 117.4(2)
C14 C13 C18 118.1(3)
C14 C13 N1 120.4(3)
C18 C13 N1 121.5(3)
C13 C14 C15 121.6(3)
C13 C14 H14 119.2
C15 C14 H14 119.2
C16 C15 C14 118.3(4)
C16 C15 C25 121.2(4)
C14 C15 C25 120.5(4)
C15 C16 C17 121.7(4)
C15 C16 H16 119.2
C17 C16 H16 119.2
C16 C17 C18 118.6(4)
C16 C17 C26 120.5(4)
C18 C17 C26 120.9(4)
C13 C18 C17 121.7(4)
C13 C18 H18 119.2
C17 C18 H18 119.2
N2 C19 C24 121.3(3)
N2 C19 C20 121.3(3)
C24 C19 C20 117.3(3)
C21 C20 C19 121.8(3)
C21 C20 H20 119.1
C19 C20 H20 119.1
C20 C21 C22 118.9(4)
C20 C21 C27 121.2(4)
C22 C21 C27 119.9(4)
C23 C22 C21 121.0(3)
C23 C22 H22 119.5
C21 C22 H22 119.5
C22 C23 C24 119.7(3)
C22 C23 C28 120.4(3)
C24 C23 C28 119.9(4)
C23 C24 C19 121.2(3)
C23 C24 H24 119.4
C19 C24 H24 119.4
C15 C25 H25A 109.5
C15 C25 H25B 109.5
H25A C25 H25B 109.5
C15 C25 H25C 109.5
H25A C25 H25C 109.5
H25B C25 H25C 109.5
C17 C26 H26A 109.5
C17 C26 H26B 109.5
H26A C26 H26B 109.5
C17 C26 H26C 109.5
H26A C26 H26C 109.5
H26B C26 H26C 109.5
C21 C27 H27A 109.5
C21 C27 H27B 109.5
H27A C27 H27B 109.5
C21 C27 H27C 109.5
H27A C27 H27C 109.5
H27B C27 H27C 109.5
C23 C28 H28A 109.5
C23 C28 H28B 109.5
H28A C28 H28B 109.5
C23 C28 H28C 109.5
H28A C28 H28C 109.5
H28B C28 H28C 109.5
P1 C29 H29A 109.5
P1 C29 H29B 109.5
H29A C29 H29B 109.5
P1 C29 H29C 109.5
H29A C29 H29C 109.5
H29B C29 H29C 109.5
P1 C30 H30A 109.5
P1 C30 H30B 109.5
H30A C30 H30B 109.5
P1 C30 H30C 109.5
H30A C30 H30C 109.5
H30B C30 H30C 109.5
P1 C31 H31A 109.5
P1 C31 H31B 109.5
H31A C31 H31B 109.5
P1 C31 H31C 109.5
H31A C31 H31C 109.5
H31B C31 H31C 109.5
P2 C32 H32A 109.5
P2 C32 H32B 109.5
H32A C32 H32B 109.5
P2 C32 H32C 109.5
H32A C32 H32C 109.5
H32B C32 H32C 109.5
P2 C33 H33A 109.5
P2 C33 H33B 109.5
H33A C33 H33B 109.5
P2 C33 H33C 109.5
H33A C33 H33C 109.5
H33B C33 H33C 109.5
P2 C34 H34A 109.5
P2 C34 H34B 109.5
H34A C34 H34B 109.5
P2 C34 H34C 109.5
H34A C34 H34C 109.5
H34B C34 H34C 109.5

loop_
_geom_bond_atom_site_label_1
_geom_bond_atom_site_label_2
_geom_bond_distance
Ru1 N1 2.158(3)
Ru1 N3 2.165(3)
Ru1 N2 2.194(3)
Ru1 S1 2.2748(10)
Ru1 P1 2.2874(11)
Ru1 P2 2.3145(11)
S1 C6 1.780(4)
S1 C12 1.781(4)
P1 C30 1.827(5)
P1 C29 1.831(4)
P1 C31 1.821(4)
P2 C32 1.818(4)
P2 C34 1.830(5)
P2 C33 1.840(4)
N1 C1 1.355(4)
N1 C13 1.431(4)
N2 C7 1.368(4)
N2 C19 1.405(4)
N3 N4 1.479(5)
C1 C2 1.407(5)
C1 C6 1.421(5)
C2 C3 1.378(6)
C2 H2 0.9300
C3 C4 1.391(6)
C3 H3 0.9300
C4 C5 1.375(6)
C4 H4 0.9300
C5 C6 1.387(5)
C5 H5 0.9300
C7 C8 1.425(5)
C7 C12 1.417(5)
C8 C9 1.377(5)
C8 H8 0.9300
C9 C10 1.379(6)
C9 H9 0.9300
C10 C11 1.384(6)
C10 H10 0.9300
C11 C12 1.383(5)
C11 H11 0.9300
C13 C14 1.386(5)
C13 C18 1.383(5)
C14 C15 1.395(5)
C14 H14 0.9300
C15 C16 1.375(5)
C15 C25 1.501(5)
C16 C17 1.383(6)
C16 H16 0.9300
C17 C18 1.384(5)
C17 C26 1.509(6)
C18 H18 0.9300
C19 C24 1.402(5)
C19 C20 1.409(5)
C20 C21 1.388(5)
C20 H20 0.9300
C21 C22 1.395(5)
C21 C27 1.509(5)
C22 C23 1.374(5)
C22 H22 0.9300
C23 C24 1.396(5)
C23 C28 1.514(5)
C24 H24 0.9300
C25 H25A 0.9600
C25 H25B 0.9600
C25 H25C 0.9600
C26 H26A 0.9600
C26 H26B 0.9600
C26 H26C 0.9600
C27 H27A 0.9600
C27 H27B 0.9600
C27 H27C 0.9600
C28 H28A 0.9600
C28 H28B 0.9600
C28 H28C 0.9600
C29 H29A 0.9600
C29 H29B 0.9600
C29 H29C 0.9600
C30 H30A 0.9600
C30 H30B 0.9600
C30 H30C 0.9600
C31 H31A 0.9600
C31 H31B 0.9600
C31 H31C 0.9600
C32 H32A 0.9600
C32 H32B 0.9600
C32 H32C 0.9600
C33 H33A 0.9600
C33 H33B 0.9600
C33 H33C 0.9600
C34 H34A 0.9600
C34 H34B 0.9600
C34 H34C 0.9600

loop_
_geom_torsion_atom_site_label_1
_geom_torsion_atom_site_label_2
_geom_torsion_atom_site_label_3
_geom_torsion_atom_site_label_4
_geom_torsion
N1 Ru1 S1 C6 4.41(14)
N3 Ru1 S1 C6 24.1(6)
N2 Ru1 S1 C6 91.62(14)
P1 Ru1 S1 C6 -84.01(12)
P2 Ru1 S1 C6 179.06(12)
N1 Ru1 S1 C12 -100.09(14)
N3 Ru1 S1 C12 -80.4(6)
N2 Ru1 S1 C12 -12.89(14)
P1 Ru1 S1 C12 171.49(12)
P2 Ru1 S1 C12 74.56(12)
N1 Ru1 P1 C30 -158.8(2)
N3 Ru1 P1 C30 112.1(2)
N2 Ru1 P1 C30 -114.5(7)
S1 Ru1 P1 C30 -75.5(2)
P2 Ru1 P1 C30 16.2(2)
N1 Ru1 P1 C29 -40.2(2)
N3 Ru1 P1 C29 -129.3(2)
N2 Ru1 P1 C29 4.1(7)
S1 Ru1 P1 C29 43.04(19)
P2 Ru1 P1 C29 134.76(19)
N1 Ru1 P1 C31 78.6(2)
N3 Ru1 P1 C31 -10.5(2)
N2 Ru1 P1 C31 122.9(7)
S1 Ru1 P1 C31 161.8(2)
P2 Ru1 P1 C31 -106.4(2)
N1 Ru1 P2 C32 -59.5(6)
N3 Ru1 P2 C32 71.23(19)
N2 Ru1 P2 C32 -22.45(18)
S1 Ru1 P2 C32 -105.36(17)
P1 Ru1 P2 C32 162.80(17)
N1 Ru1 P2 C34 179.0(6)
N3 Ru1 P2 C34 -50.2(2)
N2 Ru1 P2 C34 -143.9(2)
S1 Ru1 P2 C34 133.2(2)
P1 Ru1 P2 C34 41.4(2)
N1 Ru1 P2 C33 56.5(7)
N3 Ru1 P2 C33 -172.7(2)
N2 Ru1 P2 C33 93.6(2)
S1 Ru1 P2 C33 10.7(2)
P1 Ru1 P2 C33 -81.1(2)
N3 Ru1 N1 C1 179.3(3)
N2 Ru1 N1 C1 -86.8(3)
S1 Ru1 N1 C1 -3.4(2)
P1 Ru1 N1 C1 88.4(3)
P2 Ru1 N1 C1 -49.6(8)
N3 Ru1 N1 C13 6.6(3)
N2 Ru1 N1 C13 100.6(3)
S1 Ru1 N1 C13 -176.1(3)
P1 Ru1 N1 C13 -84.3(3)
P2 Ru1 N1 C13 137.7(5)
N1 Ru1 N2 C7 97.7(2)
N3 Ru1 N2 C7 -173.4(2)
S1 Ru1 N2 C7 14.0(2)
P1 Ru1 N2 C7 53.3(8)
P2 Ru1 N2 C7 -77.8(2)
N1 Ru1 N2 C19 -71.0(3)
N3 Ru1 N2 C19 17.8(3)
S1 Ru1 N2 C19 -154.7(3)
P1 Ru1 N2 C19 -115.5(6)
P2 Ru1 N2 C19 113.4(3)
N1 Ru1 N3 N4 -163.1(3)
N2 Ru1 N3 N4 110.5(3)
S1 Ru1 N3 N4 177.4(5)
P1 Ru1 N3 N4 -74.5(3)
P2 Ru1 N3 N4 22.5(3)
C13 N1 C1 C2 -6.8(5)
Ru1 N1 C1 C2 -179.9(3)
C13 N1 C1 C6 173.4(3)
Ru1 N1 C1 C6 0.4(4)
N1 C1 C2 C3 175.2(4)
C6 C1 C2 C3 -5.1(5)
C1 C2 C3 C4 0.5(6)
C2 C3 C4 C5 2.6(6)
C3 C4 C5 C6 -0.8(6)
C4 C5 C6 C1 -4.1(6)
C4 C5 C6 S1 178.3(3)
N1 C1 C6 C5 -173.4(3)
C2 C1 C6 C5 6.9(5)
N1 C1 C6 S1 4.2(5)
C2 C1 C6 S1 -175.5(3)
C12 S1 C6 C5 -84.8(3)
Ru1 S1 C6 C5 171.6(3)
C12 S1 C6 C1 97.6(3)
Ru1 S1 C6 C1 -6.0(3)
C19 N2 C7 C8 -23.8(5)
Ru1 N2 C7 C8 166.3(3)
C19 N2 C7 C12 160.6(3)
Ru1 N2 C7 C12 -9.4(4)
N2 C7 C8 C9 -176.5(3)
C12 C7 C8 C9 -0.6(5)
C7 C8 C9 C10 -0.2(6)
C8 C9 C10 C11 1.4(6)
C9 C10 C11 C12 -1.8(6)
C10 C11 C12 C7 1.0(6)
C10 C11 C12 S1 -178.9(3)
N2 C7 C12 C11 176.2(3)
C8 C7 C12 C11 0.2(5)
N2 C7 C12 S1 -3.8(4)
C8 C7 C12 S1 -179.8(3)
C6 S1 C12 C11 89.8(3)
Ru1 S1 C12 C11 -166.6(3)
C6 S1 C12 C7 -90.2(3)
Ru1 S1 C12 C7 13.4(3)
C1 N1 C13 C14 114.7(4)
Ru1 N1 C13 C14 -72.7(4)
C1 N1 C13 C18 -68.3(5)
Ru1 N1 C13 C18 104.3(4)
C18 C13 C14 C15 -1.4(6)
N1 C13 C14 C15 175.7(3)
C13 C14 C15 C16 1.0(6)
C13 C14 C15 C25 -178.8(4)
C14 C15 C16 C17 -0.3(6)
C25 C15 C16 C17 179.5(4)
C15 C16 C17 C18 0.0(6)
C15 C16 C17 C26 179.8(4)
C14 C13 C18 C17 1.2(6)
N1 C13 C18 C17 -175.9(4)
C16 C17 C18 C13 -0.5(6)
C26 C17 C18 C13 179.8(5)
C7 N2 C19 C24 133.7(3)
Ru1 N2 C19 C24 -57.6(4)
C7 N2 C19 C20 -48.1(4)
Ru1 N2 C19 C20 120.5(3)
N2 C19 C20 C21 -179.2(3)
C24 C19 C20 C21 -1.0(5)
C19 C20 C21 C22 2.3(5)
C19 C20 C21 C27 -177.3(3)
C20 C21 C22 C23 -1.3(6)
C27 C21 C22 C23 178.3(4)
C21 C22 C23 C24 -1.0(6)
C21 C22 C23 C28 -179.2(4)
C22 C23 C24 C19 2.4(6)
C28 C23 C24 C19 -179.4(4)
N2 C19 C24 C23 176.8(3)
C20 C19 C24 C23 -1.4(5)
